data_4107916
loop_
_publ_author_name
'Bo Zheng'
'Hao Dong'
'Junfeng Bai'
'Yizhi Li'
'Shuhua Li'
'Manfred Scheer'

_publ_contact_author
;
    Junfeng Bai
    State KeyLab of Coordination Chemistry
    School of Chemistryand Chemical Engineering
    Nanjing University
    Hankou 22, Nanjing 210093
    P.R. China
;
_publ_contact_author_email bjunfeng@nju.edu.cn
_publ_contact_author_fax '86 25 83314502'
_publ_contact_author_phone 86-25-83593384
_publ_section_title
;
 Temperature Controlled Reversible Change of the Coordination Modes of the
 Highly Symmetrical Multitopic Ligand To Construct Coordination
 Assemblies: Experimental and Theoretical Studies
;
_journal_name_full 'Journal of the American Chemical Society'
_journal_page_first 7778
_journal_page_last 7779
_journal_paper_doi 10.1021/ja800439p
_journal_volume 130
_journal_year 2008
_chemical_formula_moiety 'C4 H4 Cd O6'
_chemical_formula_sum 'C4 H4 Cd O6'
_chemical_formula_weight 260.47
_chemical_name_systematic
; 
 ? 
;
_space_group_IT_number 148
_symmetry_cell_setting rhombohedral
_symmetry_space_group_name_Hall '-R 3'
_symmetry_space_group_name_H-M 'R -3 :H'
_atom_sites_solution_hydrogens geom
_atom_sites_solution_primary direct
_atom_sites_solution_secondary difmap
_audit_creation_method SHELXL-97
_cell_angle_alpha 90.00
_cell_angle_beta 90.00
_cell_angle_gamma 120.00
_cell_formula_units_Z 9
_cell_length_a 11.7671(8)
_cell_length_b 11.7671(8)
_cell_length_c 14.9271(14)
_cell_measurement_temperature 291(2)
_cell_volume 1790.0(2)
_computing_cell_refinement SMART
_computing_data_collection 'SMART (Bruker, 2000)'
_computing_data_reduction 'SAINT (Bruker, 2000)'
_computing_molecular_graphics SHELXTL
_computing_publication_material SHELXTL
_computing_structure_refinement SHELXTL
_computing_structure_solution 'SHELXTL (Bruker, 2000)'
_diffrn_ambient_temperature 291(2)
_diffrn_measured_fraction_theta_full 0.980
_diffrn_measured_fraction_theta_max 0.980
_diffrn_measurement_device_type 'Bruker Smart Apex CCD area detector'
_diffrn_measurement_method 'phi and omega scans'
_diffrn_radiation_monochromator graphite
_diffrn_radiation_source 'sealed tube'
_diffrn_radiation_type MoK\a
_diffrn_radiation_wavelength 0.71073
_diffrn_reflns_av_R_equivalents 0.0394
_diffrn_reflns_av_sigmaI/netI 0.0246
_diffrn_reflns_limit_h_max 15
_diffrn_reflns_limit_h_min -15
_diffrn_reflns_limit_k_max 15
_diffrn_reflns_limit_k_min -11
_diffrn_reflns_limit_l_max 16
_diffrn_reflns_limit_l_min -19
_diffrn_reflns_number 3725
_diffrn_reflns_theta_full 28.29
_diffrn_reflns_theta_max 28.29
_diffrn_reflns_theta_min 2.42
_exptl_absorpt_coefficient_mu 2.727
_exptl_absorpt_correction_T_max 0.65
_exptl_absorpt_correction_T_min 0.53
_exptl_absorpt_correction_type multi-scan
_exptl_absorpt_process_details 'SADABA, (Bruker, 2000)'
_exptl_crystal_density_diffrn 2.175
_exptl_crystal_F_000 1116
_exptl_crystal_size_max 0.25
_exptl_crystal_size_mid 0.20
_exptl_crystal_size_min 0.16
_refine_diff_density_max 0.612
_refine_diff_density_min -0.446
_refine_diff_density_rms 0.107
_refine_ls_extinction_method none
_refine_ls_goodness_of_fit_ref 1.092
_refine_ls_hydrogen_treatment constr
_refine_ls_matrix_type full
_refine_ls_number_parameters 52
_refine_ls_number_reflns 976
_refine_ls_number_restraints 0
_refine_ls_restrained_S_all 1.092
_refine_ls_R_factor_all 0.0194
_refine_ls_R_factor_gt 0.0192
_refine_ls_shift/su_max 0.000
_refine_ls_shift/su_mean 0.000
_refine_ls_structure_factor_coef Fsqd
_refine_ls_weighting_details 'calc w=1/[\s^2^(Fo^2^)+(0.0303P)^2^+0.0159P] where P=(Fo^2^+2Fc^2^)/3'
_refine_ls_weighting_scheme calc
_refine_ls_wR_factor_gt 0.0503
_refine_ls_wR_factor_ref 0.0504
_reflns_number_gt 966
_reflns_number_total 976
_reflns_threshold_expression >2sigma(I)
_cod_data_source_file ja800439p-file004.cif
_cod_data_source_block complex4
_cod_original_sg_symbol_H-M 'R -3'
_cod_database_code 4107916

loop_
_symmetry_equiv_pos_as_xyz
'x, y, z'
'-y, x-y, z'
'-x+y, -x, z'
'x+2/3, y+1/3, z+1/3'
'-y+2/3, x-y+1/3, z+1/3'
'-x+y+2/3, -x+1/3, z+1/3'
'x+1/3, y+2/3, z+2/3'
'-y+1/3, x-y+2/3, z+2/3'
'-x+y+1/3, -x+2/3, z+2/3'
'-x, -y, -z'
'y, -x+y, -z'
'x-y, x, -z'
'-x+2/3, -y+1/3, -z+1/3'
'y+2/3, -x+y+1/3, -z+1/3'
'x-y+2/3, x+1/3, -z+1/3'
'-x+1/3, -y+2/3, -z+2/3'
'y+1/3, -x+y+2/3, -z+2/3'
'x-y+1/3, x+2/3, -z+2/3'

loop_
_atom_site_label
_atom_site_type_symbol
_atom_site_fract_x
_atom_site_fract_y
_atom_site_fract_z
_atom_site_U_iso_or_equiv
_atom_site_adp_type
_atom_site_occupancy
_atom_site_symmetry_multiplicity
_atom_site_calc_flag
_atom_site_refinement_flags
Cd1 Cd 0.3333 0.1667 0.1667 0.01784(9) Uani 1 2 d S
O1 O 0.34901(16) 0.05723(18) 0.04318(10) 0.0353(4) Uani 1 1 d .
O2 O 0.48865(15) 0.36635(15) 0.11469(11) 0.0359(4) Uani 1 1 d .
O3 O 0.16864(15) 0.16162(17) 0.08872(10) 0.0328(4) Uani 1 1 d .
H3A H 0.2038 0.2176 0.0354 0.039 Uiso 1 1 d R
H3B H 0.1096 0.1828 0.1263 0.039 Uiso 1 1 d R
C1 C 0.4320(2) 0.0260(2) 0.01993(13) 0.0256(4) Uani 1 1 d .
C2 C 0.49375(19) 0.4388(2) 0.05173(14) 0.0260(4) Uani 1 1 d .

loop_
_atom_site_aniso_label
_atom_site_aniso_U_11
_atom_site_aniso_U_22
_atom_site_aniso_U_33
_atom_site_aniso_U_23
_atom_site_aniso_U_13
_atom_site_aniso_U_12
Cd1 0.01918(12) 0.01609(12) 0.01697(13) -0.00030(6) 0.00003(6) 0.00786(8)
O1 0.0312(8) 0.0587(11) 0.0306(8) -0.0221(7) -0.0110(6) 0.0335(8)
O2 0.0305(8) 0.0255(8) 0.0328(8) 0.0143(6) -0.0114(6) -0.0002(6)
O3 0.0308(8) 0.0464(10) 0.0288(8) 0.0046(7) 0.0001(6) 0.0249(8)
C1 0.0224(9) 0.0359(11) 0.0220(9) -0.0106(8) -0.0053(7) 0.0171(9)
C2 0.0217(10) 0.0218(10) 0.0250(10) 0.0048(8) -0.0063(7) 0.0037(8)

loop_
_atom_type_symbol
_atom_type_description
_atom_type_scat_dispersion_real
_atom_type_scat_dispersion_imag
_atom_type_scat_source
C C 0.0033 0.0016 'International Tables Vol C Tables 4.2.6.8 and 6.1.1.4'
H H 0.0000 0.0000 'International Tables Vol C Tables 4.2.6.8 and 6.1.1.4'
O O 0.0106 0.0060 'International Tables Vol C Tables 4.2.6.8 and 6.1.1.4'
Cd Cd -0.8075 1.2024 'International Tables Vol C Tables 4.2.6.8 and 6.1.1.4'

loop_
_geom_angle_atom_site_label_1
_geom_angle_atom_site_label_2
_geom_angle_atom_site_label_3
_geom_angle
_geom_angle_site_symmetry_1
_geom_angle_site_symmetry_3
O3 Cd1 O3 180.0 13 .
O3 Cd1 O2 84.95(6) 13 .
O3 Cd1 O2 95.05(6) . .
O3 Cd1 O2 95.05(6) 13 13
O3 Cd1 O2 84.95(6) . 13
O2 Cd1 O2 180.0 . 13
O3 Cd1 O1 96.92(5) 13 .
O3 Cd1 O1 83.08(5) . .
O2 Cd1 O1 93.26(7) . .
O2 Cd1 O1 86.74(7) 13 .
O3 Cd1 O1 83.08(5) 13 13
O3 Cd1 O1 96.92(5) . 13
O2 Cd1 O1 86.74(7) . 13
O2 Cd1 O1 93.26(7) 13 13
O1 Cd1 O1 180.0 . 13
C1 O1 Cd1 132.59(13) . .
C2 O2 Cd1 134.51(13) . .
Cd1 O3 H3A 109.6 . .
Cd1 O3 H3B 113.3 . .
H3A O3 H3B 113.1 . .
O1 C1 C2 134.35(19) . 11
O1 C1 C2 135.60(18) . 2_655
C2 C1 C2 90.05(15) 11 2_655
O2 C2 C1 136.21(19) . 12
O2 C2 C1 133.84(18) . 3_665
C1 C2 C1 89.95(15) 12 3_665

loop_
_geom_bond_atom_site_label_1
_geom_bond_atom_site_label_2
_geom_bond_distance
_geom_bond_site_symmetry_2
Cd1 O3 2.2355(15) 13
Cd1 O3 2.2356(15) .
Cd1 O2 2.2735(15) .
Cd1 O2 2.2735(15) 13
Cd1 O1 2.3081(14) .
Cd1 O1 2.3082(14) 13
O1 C1 1.253(2) .
O2 C2 1.250(2) .
O3 H3A 0.9826 .
O3 H3B 1.0165 .
C1 C2 1.461(3) 11
C1 C2 1.461(3) 2_655
C2 C1 1.461(3) 12
C2 C1 1.461(3) 3_665

loop_
_geom_hbond_atom_site_label_D
_geom_hbond_atom_site_label_H
_geom_hbond_atom_site_label_A
_geom_hbond_distance_DH
_geom_hbond_distance_HA
_geom_hbond_distance_DA
_geom_hbond_angle_DHA
_geom_hbond_site_symmetry_A
O3 H3B O2 1.02 1.77 2.752(2) 162.2 14_455
O3 H3A O1 0.98 1.80 2.765(2) 166.5 12
